data_2106107
loop_
_publ_author_name
'Merlo, F.'
'Fornasini, M.L.'

_publ_section_title
;
 Sr9 Sr38: Structural redetermination of Sr Mg4
;
_journal_name_full 'Acta Crystallographica B (24,1968-38,1982)'
_journal_page_first 1797
_journal_page_last 1798
_journal_volume 38
_journal_year 1982
_chemical_formula_sum 'Mg38 Sr9'
_space_group_IT_number 194
_symmetry_space_group_name_Hall '-P 6c 2c'
_symmetry_space_group_name_H-M 'P 63/m m c'
_cell_angle_alpha 90
_cell_angle_beta 90
_cell_angle_gamma 120
_cell_formula_units_Z 2
_cell_length_a 10.5
_cell_length_b 10.5
_cell_length_c 28.251
_cell_volume 2697.386
_citation_journal_id_ASTM ACBCAR
_cod_data_source_file Merlo_ACBCAR_1982_1093.cif
_cod_data_source_block Mg38Sr9
_cod_database_code 2106107

loop_
_symmetry_equiv_pos_as_xyz
x,y,z
x-y,x,z+1/2
-y,x-y,z
-x,-y,z+1/2
-x+y,-x,z
y,-x+y,z+1/2
-y,-x,-z+1/2
x-y,-y,-z
x,x-y,-z+1/2
y,x,-z
-x+y,y,-z+1/2
-x,-x+y,-z
-x,-y,-z
-x+y,-x,-z-1/2
y,-x+y,-z
x,y,-z-1/2
x-y,x,-z
-y,x-y,-z-1/2
y,x,z-1/2
-x+y,y,z
-x,-x+y,z-1/2
-y,-x,z
x-y,-y,z-1/2
x,x-y,z

loop_
_atom_site_label
_atom_site_type_symbol
_atom_site_fract_x
_atom_site_fract_y
_atom_site_fract_z
_atom_site_occupancy
_atom_site_U_iso_or_equiv
Mg2 Mg 0.3333 0.6667 0.0378 1 0.0
Mg8 Mg 0.5037 0.0074 0.617 1 0.0
Mg6 Mg 0.9011 0.8022 0.25 1 0.0
Sr1 Sr 0.5312 0.0624 0.25 1 0.0
Mg4 Mg 0.3333 0.6667 0.6425 1 0.0
Mg9 Mg 0.1674 0.3348 0.6533 1 0.0
Mg3 Mg 0.3333 0.6667 0.1426 1 0.0
Sr2 Sr 0.1362 0.2724 0.0621 1 0.0
Mg7 Mg 0.2337 0.4674 0.5547 1 0.0
Mg1 Mg 0 0 0.1575 1 0.0
Mg10 Mg 0.1743 0.3486 0.1898 1 0.0
Mg5 Mg 0.5 0 0 1 0.0
